data_7232377
loop_
_publ_author_name
'Tiihonen, Antti'
'Lahtinen, Manu'

_publ_section_title
;
 In-depth structural analysis of lanthanoid coordination networks based on
 a flexible tripodal zwitterionic isonicotinate ligand
;
_journal_issue 14
_journal_name_full CrystEngComm
_journal_page_first 2286
_journal_paper_doi 10.1039/C8CE01015C
_journal_volume 21
_journal_year 2019
_chemical_formula_moiety 'C30 H31 N3 Nd O8, 3(Br)'
_chemical_formula_sum 'C30 H45 Br3 N3 Nd O15'
_chemical_formula_weight 1071.66
_space_group_crystal_system triclinic
_space_group_IT_number 2
_space_group_name_Hall '-P 1'
_space_group_name_H-M_alt 'P -1'
_symmetry_space_group_name_Hall '-P 1'
_symmetry_space_group_name_H-M 'P -1'
_atom_sites_solution_hydrogens mixed
_atom_sites_solution_primary iterative
_audit_creation_date 2018-03-28
_audit_creation_method
;
Olex2 1.2
(compiled 2017.08.10 svn.r3458 for OlexSys, GUI svn.r5381)
;
_audit_update_record
;
2018-03-29 deposited with the CCDC.    2019-02-18 downloaded from the CCDC.
;
_cell_angle_alpha 104.683(2)
_cell_angle_beta 98.809(2)
_cell_angle_gamma 99.428(2)
_cell_formula_units_Z 2
_cell_length_a 9.4378(3)
_cell_length_b 12.3546(3)
_cell_length_c 18.8810(4)
_cell_measurement_reflns_used 8623
_cell_measurement_temperature 120.01(10)
_cell_measurement_theta_max 76.0950
_cell_measurement_theta_min 3.8560
_cell_volume 2056.69(10)
_computing_cell_refinement 'CrysAlisPro 1.171.38.43 (Rigaku OD, 2015)'
_computing_data_collection 'CrysAlisPro 1.171.38.43 (Rigaku OD, 2015)'
_computing_data_reduction 'CrysAlisPro 1.171.38.43 (Rigaku OD, 2015)'
_computing_molecular_graphics 'Olex2 (Dolomanov et al., 2009)'
_computing_publication_material 'Olex2 (Dolomanov et al., 2009)'
_computing_structure_refinement 'ShelXL (Sheldrick, 2015)'
_computing_structure_solution
;
Superflip (Palatinus & Chapuis, 2007;Palatinus & van der Lee, 2008;
Palatinus et al., 2012)
;
_diffrn_ambient_environment N~2~
_diffrn_ambient_temperature 120.01(10)
_diffrn_detector 'CCD plate'
_diffrn_detector_area_resol_mean 5.1977
_diffrn_detector_type Atlas
_diffrn_measured_fraction_theta_full 0.994
_diffrn_measured_fraction_theta_max 0.994
_diffrn_measurement_details
;
List of Runs (angles in degrees, time in seconds):

  # Type    Start    End  Width  t~exp~   \w     \q     \k     \f   Frames
#--------------------------------------------------------------------------
  1  \w    -66.00  27.00   1.00    1.00    --  -41.65  57.00  60.00   93
  2  \w      1.00  82.00   1.00    1.00    --   41.65 -99.00 150.00   81
  3  \w     36.00  63.00   1.00    1.50    --  112.00-111.00  30.00   27
  4  \w     83.00 115.00   1.00    1.50    --  112.00-111.00  30.00   32
  5  \w     66.00 105.00   1.00    1.50    --  112.00 -94.00 -60.00   39
  6  \w     57.00 141.00   1.00    1.50    --  112.00 -61.00 -30.00   84
  7  \w     65.00 171.00   1.00    1.50    --  112.00  15.00  60.00  106
  8  \w    149.00 178.00   1.00    1.50    --  112.00  61.00 -30.00   29
  9  \w    110.00 177.00   1.00    1.50    --  112.00  61.00 -60.00   67
 10  \w     87.00 168.00   1.00    1.50    --  112.00  45.00 -90.00   81
 11  \w     83.00 115.00   1.00    1.50    --  112.00  61.00 -30.00   32
 12  \w     45.00 135.00   1.00    1.50    --  112.00 -61.00-180.00   90
 13  \w     50.00 116.00   1.00    1.50    --  112.00-111.00-150.00   66
 14  \w     42.00 102.00   1.00    1.50    --  112.00-111.00 150.00   60
 15  \w   -115.00 -17.00   1.00    1.00    --  -41.65 -37.00 150.00   98
 16  \w   -113.00 -20.00   1.00    1.00    --  -41.65 -57.00 -90.00   93
;
_diffrn_measurement_device 'four-circle diffractometer'
_diffrn_measurement_device_type 'SuperNova, Dual, Cu at zero, Atlas'
_diffrn_measurement_method '\w scans'
_diffrn_orient_matrix_type 'CrysAlisPro convention (1999,Acta A55,543-557)'
_diffrn_orient_matrix_UB_11 0.1608776000
_diffrn_orient_matrix_UB_12 0.0355007000
_diffrn_orient_matrix_UB_13 -0.0061775000
_diffrn_orient_matrix_UB_21 0.0269374000
_diffrn_orient_matrix_UB_22 -0.1171922000
_diffrn_orient_matrix_UB_23 0.0062767000
_diffrn_orient_matrix_UB_31 -0.0442825000
_diffrn_orient_matrix_UB_32 -0.0490283000
_diffrn_orient_matrix_UB_33 -0.0857078000
_diffrn_radiation_monochromator mirror
_diffrn_radiation_probe x-ray
_diffrn_radiation_type CuK\a
_diffrn_radiation_wavelength 1.54184
_diffrn_reflns_av_R_equivalents 0.0275
_diffrn_reflns_av_unetI/netI 0.0405
_diffrn_reflns_Laue_measured_fraction_full 0.994
_diffrn_reflns_Laue_measured_fraction_max 0.994
_diffrn_reflns_limit_h_max 10
_diffrn_reflns_limit_h_min -11
_diffrn_reflns_limit_k_max 14
_diffrn_reflns_limit_k_min -14
_diffrn_reflns_limit_l_max 21
_diffrn_reflns_limit_l_min -22
_diffrn_reflns_number 12580
_diffrn_reflns_point_group_measured_fraction_full 0.994
_diffrn_reflns_point_group_measured_fraction_max 0.994
_diffrn_reflns_theta_full 67.684
_diffrn_reflns_theta_max 67.992
_diffrn_reflns_theta_min 3.785
_diffrn_source 'micro-focus sealed X-ray tube'
_diffrn_source_type 'SuperNova (Cu) X-ray Source'
_exptl_absorpt_coefficient_mu 13.614
_exptl_absorpt_correction_T_max 0.422
_exptl_absorpt_correction_T_min 0.117
_exptl_absorpt_correction_type gaussian
_exptl_absorpt_process_details
;
CrysAlisPro 1.171.38.43 (Rigaku Oxford Diffraction, 2015)
Numerical absorption correction based on gaussian integration over
            a multifaceted crystal model
Empirical absorption correction using spherical harmonics,
 implemented in SCALE3 ABSPACK scaling algorithm.
;
_exptl_crystal_colour 'clear colourless'
_exptl_crystal_colour_lustre clear
_exptl_crystal_colour_primary colourless
_exptl_crystal_density_diffrn 1.730
_exptl_crystal_description block
_exptl_crystal_F_000 1062
_exptl_crystal_size_max 0.231
_exptl_crystal_size_mid 0.123
_exptl_crystal_size_min 0.073
_refine_diff_density_max 1.727
_refine_diff_density_min -1.438
_refine_diff_density_rms 0.127
_refine_ls_extinction_method none
_refine_ls_goodness_of_fit_ref 1.038
_refine_ls_hydrogen_treatment constr
_refine_ls_matrix_type full
_refine_ls_number_parameters 421
_refine_ls_number_reflns 7446
_refine_ls_number_restraints 0
_refine_ls_restrained_S_all 1.038
_refine_ls_R_factor_all 0.0463
_refine_ls_R_factor_gt 0.0449
_refine_ls_shift/su_max 0.002
_refine_ls_shift/su_mean 0.000
_refine_ls_structure_factor_coef Fsqd
_refine_ls_weighting_details 'w=1/[\s^2^(Fo^2^)+(0.0652P)^2^+6.7132P] where P=(Fo^2^+2Fc^2^)/3'
_refine_ls_weighting_scheme calc
_refine_ls_wR_factor_gt 0.1163
_refine_ls_wR_factor_ref 0.1179
_reflns_Friedel_coverage 0.000
_reflns_number_gt 7176
_reflns_number_total 7446
_reflns_threshold_expression 'I > 2\s(I)'
_cod_data_source_file c8ce01015c2.cif
_cod_data_source_block jj003_nd_br_h2o_acet_red3
_cod_depositor_comments 'Adding full bibliography for 7232365--7232385.cif.'
_cod_original_cell_volume 2056.71(10)
_cod_database_code 7232377
_shelx_shelxl_version_number 2017/1
_chemical_oxdiff_formula 'C21 H25 O8 Nd Br3 N3'
_shelx_space_group_comment
;
The symmetry employed for this shelxl refinement is uniquely defined
by the following loop, which should always be used as a source of
symmetry information in preference to the above space-group names.
They are only intended as comments.
;
_reflns_odcompleteness_completeness 99.44
_reflns_odcompleteness_iscentric 1
_reflns_odcompleteness_theta 66.97
_olex2_refinement_description
;
1. Fixed Uiso
 At 1.2 times of:
  All C(H) groups, All C(H,H) groups
 At 1.5 times of:
  All C(H,H,H) groups, All O(H,H) groups
2. Others
 Sof(Br3B)=1-FVAR(1)
 Sof(Br3A)=FVAR(1)
3.a Rotating group:
 O2W(H2WA,H2WB), O1W(H1WA,H1WB)
3.b Secondary CH2 refined with riding coordinates:
 C20(H20A,H20B), C30(H30A,H30B), C10(H10A,H10B)
3.c Aromatic/amide H refined with riding coordinates:
 C12(H12), C16(H16), C15(H15), C35(H35), C32(H32), C33(H33), C23(H23),
 C13(H13), C36(H36), C22(H22), C26(H26), C25(H25)
3.d Idealised Me refined as rotating group:
 C8(H8A,H8B,H8C), C7(H7A,H7B,H7C), C9(H9A,H9B,H9C)
;
_olex2_submission_special_instructions 'No special instructions were received'
_oxdiff_exptl_absorpt_empirical_details
;
Empirical correction (ABSPACK) includes:
- Absorption correction using spherical harmonics
- Frame scaling
;
_oxdiff_exptl_absorpt_empirical_full_max 1.369
_oxdiff_exptl_absorpt_empirical_full_min 0.778

loop_
_space_group_symop_operation_xyz
'x, y, z'
'-x, -y, -z'

loop_
_atom_site_label
_atom_site_type_symbol
_atom_site_fract_x
_atom_site_fract_y
_atom_site_fract_z
_atom_site_U_iso_or_equiv
_atom_site_adp_type
_atom_site_occupancy
_atom_site_site_symmetry_order
_atom_site_calc_flag
_atom_site_refinement_flags_posn
_atom_site_refinement_flags_occupancy
Nd1 Nd 0.23509(3) 0.51767(2) 0.50335(2) 0.01810(9) Uani 1 1 d . .
Br1 Br 0.90043(6) 0.33483(5) 0.09927(4) 0.03437(15) Uani 1 1 d . .
Br2 Br 0.51184(7) 0.36023(6) -0.17755(4) 0.04445(18) Uani 1 1 d . .
O18 O 0.5428(4) 0.4618(3) 0.41111(18) 0.0244(7) Uani 1 1 d . .
O19 O 0.3089(4) 0.4715(4) 0.38161(19) 0.0332(9) Uani 1 1 d . .
O28 O 0.1449(4) 0.4409(3) -0.40060(19) 0.0257(8) Uani 1 1 d . .
O39 O 0.2260(4) -0.3142(3) -0.39537(19) 0.0262(8) Uani 1 1 d . .
C37 C 0.0975(6) -0.3160(4) -0.3863(3) 0.0226(10) Uani 1 1 d . .
N31 N 0.0320(5) -0.1066(4) -0.1843(2) 0.0242(9) Uani 1 1 d . .
N11 N 0.4256(5) 0.3226(4) 0.1333(2) 0.0235(9) Uani 1 1 d . .
C34 C 0.0736(6) -0.2357(4) -0.3173(3) 0.0235(10) Uani 1 1 d . .
C1 C 0.2825(6) 0.2292(5) 0.0002(3) 0.0245(11) Uani 1 1 d . .
C17 C 0.4266(5) 0.4513(4) 0.3656(3) 0.0213(10) Uani 1 1 d . .
C3 C 0.0791(6) 0.2719(4) -0.0740(3) 0.0208(10) Uani 1 1 d . .
C20 C -0.0023(6) 0.3586(5) -0.0960(3) 0.0257(11) Uani 1 1 d . .
H20A H -0.106126 0.338221 -0.092093 0.031 Uiso 1 1 calc R .
H20B H 0.041118 0.435257 -0.060601 0.031 Uiso 1 1 calc R .
C12 C 0.5546(6) 0.3522(5) 0.1835(3) 0.0251(11) Uani 1 1 d . .
H12 H 0.643151 0.343343 0.166875 0.030 Uiso 1 1 calc R .
C16 C 0.2997(5) 0.3387(4) 0.1551(3) 0.0219(10) Uani 1 1 d . .
H16 H 0.210912 0.319206 0.118935 0.026 Uiso 1 1 calc R .
C2 C 0.2149(6) 0.3097(4) -0.0247(3) 0.0233(10) Uani 1 1 d . .
N21 N 0.0040(5) 0.3634(4) -0.1738(2) 0.0223(9) Uani 1 1 d . .
C15 C 0.2988(5) 0.3834(4) 0.2300(3) 0.0216(10) Uani 1 1 d . .
H15 H 0.209957 0.395600 0.245257 0.026 Uiso 1 1 calc R .
C8 C -0.1273(6) 0.1159(5) -0.1607(3) 0.0318(12) Uani 1 1 d . .
H8A H -0.180774 0.178181 -0.156287 0.048 Uiso 1 1 calc GR .
H8B H -0.187913 0.049365 -0.152797 0.048 Uiso 1 1 calc GR .
H8C H -0.104828 0.094933 -0.210779 0.048 Uiso 1 1 calc GR .
C35 C 0.1923(6) -0.1788(5) -0.2592(3) 0.0282(11) Uani 1 1 d . .
H35 H 0.289232 -0.183964 -0.265361 0.034 Uiso 1 1 calc R .
C30 C 0.0083(7) -0.0501(4) -0.1070(3) 0.0287(11) Uani 1 1 d . .
H30A H 0.046212 -0.090939 -0.071818 0.034 Uiso 1 1 calc R .
H30B H -0.098254 -0.057270 -0.108721 0.034 Uiso 1 1 calc R .
C32 C -0.0844(6) -0.1560(5) -0.2407(3) 0.0274(11) Uani 1 1 d . .
H32 H -0.179661 -0.146140 -0.233951 0.033 Uiso 1 1 calc R .
C27 C 0.0214(6) 0.4046(4) -0.3890(3) 0.0226(10) Uani 1 1 d . .
C33 C -0.0659(6) -0.2203(5) -0.3076(3) 0.0290(11) Uani 1 1 d . .
H33 H -0.148180 -0.254620 -0.347588 0.035 Uiso 1 1 calc R .
C23 C 0.1413(6) 0.3784(4) -0.2665(3) 0.0233(10) Uani 1 1 d . .
H23 H 0.232123 0.381696 -0.282515 0.028 Uiso 1 1 calc R .
C13 C 0.5574(6) 0.3953(5) 0.2590(3) 0.0245(10) Uani 1 1 d . .
H13 H 0.647530 0.414490 0.294212 0.029 Uiso 1 1 calc R .
C6 C 0.2176(6) 0.1123(5) -0.0251(3) 0.0256(11) Uani 1 1 d . .
C36 C 0.1686(6) -0.1149(5) -0.1926(3) 0.0301(12) Uani 1 1 d . .
H36 H 0.249318 -0.076627 -0.152391 0.036 Uiso 1 1 calc R .
C7 C 0.2875(7) 0.4357(5) 0.0026(4) 0.0394(14) Uani 1 1 d . .
H7A H 0.238383 0.475417 0.040325 0.059 Uiso 1 1 calc GR .
H7B H 0.279914 0.468550 -0.039528 0.059 Uiso 1 1 calc GR .
H7C H 0.391107 0.444538 0.024854 0.059 Uiso 1 1 calc GR .
C14 C 0.4293(5) 0.4104(4) 0.2831(3) 0.0204(10) Uani 1 1 d . .
C24 C 0.0152(6) 0.3866(4) -0.3133(3) 0.0233(10) Uani 1 1 d . .
C22 C 0.1309(5) 0.3656(4) -0.1972(3) 0.0232(10) Uani 1 1 d . .
H22 H 0.214977 0.358308 -0.165441 0.028 Uiso 1 1 calc R .
C4 C 0.0145(5) 0.1551(4) -0.1024(3) 0.0207(10) Uani 1 1 d . .
C5 C 0.0836(6) 0.0758(4) -0.0778(3) 0.0234(10) Uani 1 1 d . .
C26 C -0.1191(6) 0.3718(5) -0.2175(3) 0.0303(12) Uani 1 1 d . .
H26 H -0.208005 0.370073 -0.199688 0.036 Uiso 1 1 calc R .
C10 C 0.4309(6) 0.2700(6) 0.0526(3) 0.0322(13) Uani 1 1 d . .
H10A H 0.479520 0.204232 0.049552 0.039 Uiso 1 1 calc R .
H10B H 0.492057 0.327215 0.035305 0.039 Uiso 1 1 calc R .
C25 C -0.1146(6) 0.3827(5) -0.2875(3) 0.0306(12) Uani 1 1 d . .
H25 H -0.201176 0.387580 -0.318526 0.037 Uiso 1 1 calc R .
C9 C 0.2927(8) 0.0287(6) 0.0031(3) 0.0407(15) Uani 1 1 d . .
H9A H 0.372056 0.013663 -0.023451 0.061 Uiso 1 1 calc GR .
H9B H 0.221651 -0.043050 -0.005559 0.061 Uiso 1 1 calc GR .
H9C H 0.333540 0.060945 0.056842 0.061 Uiso 1 1 calc GR .
O38 O -0.0149(4) -0.3863(3) -0.43087(19) 0.0268(8) Uani 1 1 d . .
O29 O -0.1005(4) 0.3819(3) -0.4332(2) 0.0280(8) Uani 1 1 d . .
O2W O 0.4095(4) 0.6937(4) 0.4971(2) 0.0376(9) Uani 1 1 d . .
H2WA H 0.381583 0.758446 0.518125 0.056 Uiso 1 1 d GR .
H2WB H 0.413996 0.692498 0.449672 0.056 Uiso 1 1 d GR .
O1W O 0.2847(5) 0.3232(4) 0.4831(3) 0.0486(12) Uani 1 1 d . .
H1WA H 0.225322 0.277803 0.503168 0.073 Uiso 1 1 d GR .
H1WB H 0.379182 0.323843 0.504128 0.073 Uiso 1 1 d GR .
Br3A Br 0.5683(3) -0.1044(3) -0.2050(2) 0.0954(13) Uani 0.372(3) 1 d . P
Br3B Br -0.0030(3) 0.07120(14) -0.34921(10) 0.0908(7) Uani 0.628(3) 1 d . P

loop_
_atom_site_aniso_label
_atom_site_aniso_U_11
_atom_site_aniso_U_22
_atom_site_aniso_U_33
_atom_site_aniso_U_23
_atom_site_aniso_U_13
_atom_site_aniso_U_12
Nd1 0.01892(14) 0.02596(15) 0.00853(13) 0.00256(10) 0.00161(9) 0.00717(10)
Br1 0.0340(3) 0.0323(3) 0.0457(4) 0.0172(3) 0.0160(3) 0.0151(2)
Br2 0.0259(3) 0.0441(4) 0.0604(4) 0.0130(3) 0.0009(3) 0.0093(3)
O18 0.0203(17) 0.041(2) 0.0101(15) 0.0042(14) -0.0005(13) 0.0086(15)
O19 0.0240(19) 0.061(3) 0.0125(17) 0.0042(17) 0.0038(14) 0.0138(18)
O28 0.0245(18) 0.038(2) 0.0198(17) 0.0163(16) 0.0061(14) 0.0075(15)
O39 0.0258(18) 0.0295(19) 0.0191(17) -0.0018(14) 0.0024(14) 0.0100(15)
C37 0.027(3) 0.025(2) 0.017(2) 0.0053(19) 0.0039(19) 0.009(2)
N31 0.036(2) 0.018(2) 0.019(2) 0.0020(16) 0.0088(18) 0.0077(17)
N11 0.023(2) 0.034(2) 0.0121(19) 0.0031(17) -0.0002(16) 0.0109(18)
C34 0.029(3) 0.021(2) 0.019(2) 0.0020(19) 0.004(2) 0.007(2)
C1 0.028(3) 0.037(3) 0.008(2) 0.002(2) 0.0049(19) 0.011(2)
C17 0.024(2) 0.029(3) 0.011(2) 0.0031(19) 0.0066(18) 0.008(2)
C3 0.029(3) 0.025(2) 0.013(2) 0.0075(19) 0.0085(19) 0.011(2)
C20 0.036(3) 0.032(3) 0.018(2) 0.011(2) 0.013(2) 0.017(2)
C12 0.024(3) 0.037(3) 0.014(2) 0.003(2) 0.0048(19) 0.012(2)
C16 0.021(2) 0.026(2) 0.018(2) 0.0043(19) 0.0004(18) 0.0084(19)
C2 0.031(3) 0.027(3) 0.010(2) 0.0010(19) 0.0058(19) 0.007(2)
N21 0.026(2) 0.028(2) 0.018(2) 0.0137(17) 0.0063(17) 0.0067(17)
C15 0.022(2) 0.030(3) 0.015(2) 0.0053(19) 0.0056(18) 0.0088(19)
C8 0.029(3) 0.037(3) 0.029(3) 0.011(2) 0.003(2) 0.006(2)
C35 0.028(3) 0.031(3) 0.022(3) 0.001(2) 0.002(2) 0.009(2)
C30 0.046(3) 0.025(3) 0.015(2) 0.003(2) 0.010(2) 0.007(2)
C32 0.028(3) 0.026(3) 0.028(3) 0.005(2) 0.008(2) 0.006(2)
C27 0.027(3) 0.027(2) 0.017(2) 0.0097(19) 0.0011(19) 0.009(2)
C33 0.026(3) 0.027(3) 0.029(3) -0.001(2) 0.004(2) 0.007(2)
C23 0.024(2) 0.031(3) 0.020(2) 0.012(2) 0.0049(19) 0.008(2)
C13 0.023(2) 0.039(3) 0.012(2) 0.006(2) 0.0015(19) 0.012(2)
C6 0.040(3) 0.029(3) 0.010(2) 0.0021(19) 0.006(2) 0.018(2)
C36 0.034(3) 0.033(3) 0.018(2) 0.000(2) -0.002(2) 0.010(2)
C7 0.044(4) 0.029(3) 0.036(3) 0.003(2) 0.000(3) 0.000(3)
C14 0.025(2) 0.028(2) 0.011(2) 0.0066(18) 0.0046(18) 0.010(2)
C24 0.023(2) 0.028(3) 0.022(2) 0.013(2) 0.0017(19) 0.008(2)
C22 0.022(2) 0.030(3) 0.020(2) 0.009(2) 0.0037(19) 0.007(2)
C4 0.025(2) 0.025(2) 0.012(2) 0.0036(18) 0.0056(18) 0.0067(19)
C5 0.035(3) 0.023(2) 0.015(2) 0.0033(19) 0.009(2) 0.014(2)
C26 0.025(3) 0.043(3) 0.036(3) 0.026(3) 0.012(2) 0.017(2)
C10 0.029(3) 0.054(4) 0.011(2) 0.000(2) 0.000(2) 0.018(3)
C25 0.026(3) 0.042(3) 0.031(3) 0.021(2) 0.003(2) 0.011(2)
C9 0.051(4) 0.046(4) 0.029(3) 0.010(3) 0.001(3) 0.030(3)
O38 0.0277(19) 0.0270(18) 0.0164(17) -0.0027(14) -0.0047(14) 0.0023(15)
O29 0.0263(19) 0.039(2) 0.0222(18) 0.0155(16) 0.0023(15) 0.0089(16)
O2W 0.034(2) 0.044(2) 0.038(2) 0.0210(19) 0.0053(18) 0.0045(18)
O1W 0.035(2) 0.034(2) 0.060(3) -0.009(2) -0.014(2) 0.0166(18)
Br3A 0.0738(19) 0.094(2) 0.102(2) 0.0503(19) -0.0209(16) -0.0283(15)
Br3B 0.1408(18) 0.0558(9) 0.0745(11) 0.0204(8) 0.0245(11) 0.0123(10)

loop_
_atom_type_symbol
_atom_type_description
_atom_type_scat_dispersion_real
_atom_type_scat_dispersion_imag
_atom_type_scat_source
C C 0.0181 0.0091 'International Tables Vol C Tables 4.2.6.8 and 6.1.1.4'
H H 0.0000 0.0000 'International Tables Vol C Tables 4.2.6.8 and 6.1.1.4'
Br Br -0.6763 1.2805 'International Tables Vol C Tables 4.2.6.8 and 6.1.1.4'
N N 0.0311 0.0180 'International Tables Vol C Tables 4.2.6.8 and 6.1.1.4'
Nd Nd -3.1807 10.9079 'International Tables Vol C Tables 4.2.6.8 and 6.1.1.4'
O O 0.0492 0.0322 'International Tables Vol C Tables 4.2.6.8 and 6.1.1.4'

loop_
_exptl_crystal_face_index_h
_exptl_crystal_face_index_k
_exptl_crystal_face_index_l
_exptl_crystal_face_perp_dist
-6 3 0 0.0448
1 -8 1 0.0688
0 -8 5 0.0492
1 7 -1 0.0415
6 0 -4 0.0230
-1 -2 12 0.0700
-3 -6 5 0.0525
3 6 -5 0.0558
1 1 11 0.0902
-1 0 -11 0.1367
6 -3 -4 0.0525
-6 3 2 0.0337

loop_
_geom_angle_atom_site_label_1
_geom_angle_atom_site_label_2
_geom_angle_atom_site_label_3
_geom_angle
_geom_angle_site_symmetry_1
_geom_angle_site_symmetry_3
O18 Nd1 O19 102.68(12) 2_666 .
O18 Nd1 O28 78.44(12) 2_666 1_556
O18 Nd1 O39 78.58(12) 2_666 1_566
O18 Nd1 O38 144.49(13) 2_666 2
O18 Nd1 O29 142.94(13) 2_666 2_565
O18 Nd1 O2W 73.23(13) 2_666 .
O18 Nd1 O1W 74.42(13) 2_666 .
O19 Nd1 O39 139.86(14) . 1_566
O19 Nd1 O2W 72.10(15) . .
O19 Nd1 O1W 74.28(17) . .
O28 Nd1 O19 145.69(14) 1_556 .
O28 Nd1 O39 74.37(13) 1_556 1_566
O28 Nd1 O2W 137.89(13) 1_556 .
O28 Nd1 O1W 73.09(16) 1_556 .
O39 Nd1 O2W 69.99(14) 1_566 .
O39 Nd1 O1W 141.03(15) 1_566 .
O38 Nd1 O19 81.34(13) 2 .
O38 Nd1 O28 79.23(12) 2 1_556
O38 Nd1 O39 120.89(12) 2 1_566
O38 Nd1 O29 72.53(13) 2 2_565
O38 Nd1 O2W 139.09(13) 2 .
O38 Nd1 O1W 72.85(14) 2 .
O29 Nd1 O19 76.09(13) 2_565 .
O29 Nd1 O28 123.42(12) 2_565 1_556
O29 Nd1 O39 79.73(13) 2_565 1_566
O29 Nd1 O2W 71.25(13) 2_565 .
O29 Nd1 O1W 137.05(14) 2_565 .
O1W Nd1 O2W 125.92(16) . .
C17 O18 Nd1 179.4(3) . 2_666
C17 O19 Nd1 130.4(3) . .
C27 O28 Nd1 135.4(3) . 1_554
C37 O39 Nd1 110.5(3) . 1_544
O39 C37 C34 118.3(4) . .
O39 C37 O38 123.8(5) . .
O38 C37 C34 117.9(4) . .
C32 N31 C30 119.6(4) . .
C36 N31 C30 118.4(4) . .
C36 N31 C32 121.7(4) . .
C12 N11 C10 116.7(4) . .
C16 N11 C12 121.1(4) . .
C16 N11 C10 122.2(4) . .
C35 C34 C37 119.5(5) . .
C35 C34 C33 118.4(5) . .
C33 C34 C37 122.0(5) . .
C2 C1 C10 118.9(5) . .
C6 C1 C2 121.0(5) . .
C6 C1 C10 120.0(5) . .
O18 C17 C14 117.2(4) . .
O19 C17 O18 126.1(4) . .
O19 C17 C14 116.8(4) . .
C2 C3 C20 119.7(5) . .
C2 C3 C4 121.0(5) . .
C4 C3 C20 119.2(5) . .
C3 C20 H20A 109.1 . .
C3 C20 H20B 109.1 . .
H20A C20 H20B 107.9 . .
N21 C20 C3 112.3(4) . .
N21 C20 H20A 109.1 . .
N21 C20 H20B 109.1 . .
N11 C12 H12 120.0 . .
N11 C12 C13 120.1(5) . .
C13 C12 H12 120.0 . .
N11 C16 H16 119.8 . .
N11 C16 C15 120.3(4) . .
C15 C16 H16 119.8 . .
C1 C2 C7 120.3(5) . .
C3 C2 C1 119.0(5) . .
C3 C2 C7 120.7(5) . .
C22 N21 C20 120.0(4) . .
C22 N21 C26 121.7(4) . .
C26 N21 C20 118.2(4) . .
C16 C15 H15 120.2 . .
C16 C15 C14 119.6(4) . .
C14 C15 H15 120.2 . .
H8A C8 H8B 109.5 . .
H8A C8 H8C 109.5 . .
H8B C8 H8C 109.5 . .
C4 C8 H8A 109.5 . .
C4 C8 H8B 109.5 . .
C4 C8 H8C 109.5 . .
C34 C35 H35 120.2 . .
C36 C35 C34 119.6(5) . .
C36 C35 H35 120.2 . .
N31 C30 H30A 109.0 . .
N31 C30 H30B 109.0 . .
N31 C30 C5 112.9(4) . .
H30A C30 H30B 107.8 . .
C5 C30 H30A 109.0 . .
C5 C30 H30B 109.0 . .
N31 C32 H32 120.0 . .
N31 C32 C33 120.1(5) . .
C33 C32 H32 120.0 . .
O28 C27 C24 117.3(4) . .
O28 C27 O29 127.5(5) . .
O29 C27 C24 115.2(4) . .
C34 C33 H33 120.0 . .
C32 C33 C34 120.0(5) . .
C32 C33 H33 120.0 . .
C24 C23 H23 120.6 . .
C22 C23 H23 120.6 . .
C22 C23 C24 118.8(5) . .
C12 C13 H13 120.0 . .
C14 C13 C12 119.9(5) . .
C14 C13 H13 120.0 . .
C1 C6 C5 118.8(5) . .
C1 C6 C9 119.6(5) . .
C5 C6 C9 121.6(5) . .
N31 C36 C35 120.1(5) . .
N31 C36 H36 119.9 . .
C35 C36 H36 119.9 . .
C2 C7 H7A 109.5 . .
C2 C7 H7B 109.5 . .
C2 C7 H7C 109.5 . .
H7A C7 H7B 109.5 . .
H7A C7 H7C 109.5 . .
H7B C7 H7C 109.5 . .
C15 C14 C17 119.7(4) . .
C13 C14 C17 121.5(4) . .
C13 C14 C15 118.8(4) . .
C23 C24 C27 121.0(5) . .
C25 C24 C27 120.3(4) . .
C25 C24 C23 118.7(5) . .
N21 C22 C23 120.8(5) . .
N21 C22 H22 119.6 . .
C23 C22 H22 119.6 . .
C3 C4 C8 119.8(5) . .
C5 C4 C3 119.4(5) . .
C5 C4 C8 120.8(5) . .
C6 C5 C30 121.0(5) . .
C4 C5 C30 118.4(5) . .
C4 C5 C6 120.6(5) . .
N21 C26 H26 120.2 . .
N21 C26 C25 119.6(5) . .
C25 C26 H26 120.2 . .
N11 C10 C1 114.4(4) . .
N11 C10 H10A 108.7 . .
N11 C10 H10B 108.7 . .
C1 C10 H10A 108.7 . .
C1 C10 H10B 108.7 . .
H10A C10 H10B 107.6 . .
C24 C25 H25 119.8 . .
C26 C25 C24 120.4(5) . .
C26 C25 H25 119.8 . .
C6 C9 H9A 109.5 . .
C6 C9 H9B 109.5 . .
C6 C9 H9C 109.5 . .
H9A C9 H9B 109.5 . .
H9A C9 H9C 109.5 . .
H9B C9 H9C 109.5 . .
C37 O38 Nd1 174.2(3) . 2
C27 O29 Nd1 136.0(3) . 2_565
Nd1 O2W H2WA 111.5 . .
Nd1 O2W H2WB 111.8 . .
H2WA O2W H2WB 107.3 . .
Nd1 O1W H1WA 112.8 . .
Nd1 O1W H1WB 112.4 . .
H1WA O1W H1WB 106.1 . .

loop_
_geom_bond_atom_site_label_1
_geom_bond_atom_site_label_2
_geom_bond_distance
_geom_bond_site_symmetry_2
Nd1 O18 2.377(3) 2_666
Nd1 O19 2.460(3) .
Nd1 O28 2.449(3) 1_556
Nd1 O39 2.464(3) 1_566
Nd1 O38 2.393(3) 2
Nd1 O29 2.396(4) 2_565
Nd1 O2W 2.544(4) .
Nd1 O1W 2.470(4) .
O18 C17 1.252(6) .
O19 C17 1.242(6) .
O28 C27 1.250(6) .
O39 C37 1.248(6) .
C37 C34 1.496(7) .
C37 O38 1.282(6) .
N31 C30 1.517(6) .
N31 C32 1.344(7) .
N31 C36 1.339(7) .
N11 C12 1.356(6) .
N11 C16 1.344(6) .
N11 C10 1.510(6) .
C34 C35 1.388(7) .
C34 C33 1.393(7) .
C1 C2 1.404(7) .
C1 C6 1.401(8) .
C1 C10 1.512(7) .
C17 C14 1.517(6) .
C3 C20 1.518(7) .
C3 C2 1.395(7) .
C3 C4 1.400(7) .
C20 H20A 0.9900 .
C20 H20B 0.9900 .
C20 N21 1.495(6) .
C12 H12 0.9500 .
C12 C13 1.383(7) .
C16 H16 0.9500 .
C16 C15 1.383(7) .
C2 C7 1.515(8) .
N21 C22 1.336(7) .
N21 C26 1.352(7) .
C15 H15 0.9500 .
C15 C14 1.396(7) .
C8 H8A 0.9800 .
C8 H8B 0.9800 .
C8 H8C 0.9800 .
C8 C4 1.518(7) .
C35 H35 0.9500 .
C35 C36 1.377(8) .
C30 H30A 0.9900 .
C30 H30B 0.9900 .
C30 C5 1.520(7) .
C32 H32 0.9500 .
C32 C33 1.365(8) .
C27 C24 1.510(7) .
C27 O29 1.257(6) .
C33 H33 0.9500 .
C23 H23 0.9500 .
C23 C24 1.403(7) .
C23 C22 1.374(7) .
C13 H13 0.9500 .
C13 C14 1.380(7) .
C6 C5 1.412(7) .
C6 C9 1.502(7) .
C36 H36 0.9500 .
C7 H7A 0.9800 .
C7 H7B 0.9800 .
C7 H7C 0.9800 .
C24 C25 1.384(8) .
C22 H22 0.9500 .
C4 C5 1.397(7) .
C26 H26 0.9500 .
C26 C25 1.367(8) .
C10 H10A 0.9900 .
C10 H10B 0.9900 .
C25 H25 0.9500 .
C9 H9A 0.9800 .
C9 H9B 0.9800 .
C9 H9C 0.9800 .
O2W H2WA 0.8982 .
O2W H2WB 0.8998 .
O1W H1WA 0.9175 .
O1W H1WB 0.9163 .

loop_
_geom_torsion_atom_site_label_1
_geom_torsion_atom_site_label_2
_geom_torsion_atom_site_label_3
_geom_torsion_atom_site_label_4
_geom_torsion
_geom_torsion_site_symmetry_1
_geom_torsion_site_symmetry_4
Nd1 O19 C17 O18 -7.9(8) . .
Nd1 O19 C17 C14 172.2(3) . .
Nd1 O28 C27 C24 -167.9(3) 1_554 .
Nd1 O28 C27 O29 11.2(9) 1_554 .
Nd1 O39 C37 C34 167.2(4) 1_544 .
Nd1 O39 C37 O38 -9.6(6) 1_544 .
O18 C17 C14 C15 172.0(5) . .
O18 C17 C14 C13 -5.7(7) . .
O19 C17 C14 C15 -8.1(7) . .
O19 C17 C14 C13 174.2(5) . .
O28 C27 C24 C23 -18.0(7) . .
O28 C27 C24 C25 159.3(5) . .
O28 C27 O29 Nd1 -55.0(8) . 2_565
O39 C37 C34 C35 -12.7(7) . .
O39 C37 C34 C33 170.8(5) . .
C37 C34 C35 C36 -172.8(5) . .
C37 C34 C33 C32 172.8(5) . .
N31 C30 C5 C6 -101.5(6) . .
N31 C30 C5 C4 80.7(6) . .
N31 C32 C33 C34 0.6(8) . .
N11 C12 C13 C14 -1.3(8) . .
N11 C16 C15 C14 -0.8(8) . .
C34 C35 C36 N31 -0.8(9) . .
C1 C6 C5 C30 -179.9(4) . .
C1 C6 C5 C4 -2.1(7) . .
C3 C20 N21 C22 -44.9(7) . .
C3 C20 N21 C26 138.7(5) . .
C3 C4 C5 C30 177.6(4) . .
C3 C4 C5 C6 -0.2(7) . .
C20 C3 C2 C1 174.3(4) . .
C20 C3 C2 C7 -4.6(7) . .
C20 C3 C4 C8 6.5(7) . .
C20 C3 C4 C5 -175.0(4) . .
C20 N21 C22 C23 -175.2(5) . .
C20 N21 C26 C25 176.4(5) . .
C12 N11 C16 C15 -1.6(8) . .
C12 N11 C10 C1 174.9(5) . .
C12 C13 C14 C17 176.6(5) . .
C12 C13 C14 C15 -1.1(8) . .
C16 N11 C12 C13 2.7(8) . .
C16 N11 C10 C1 -4.4(8) . .
C16 C15 C14 C17 -175.6(5) . .
C16 C15 C14 C13 2.1(8) . .
C2 C1 C6 C5 1.4(7) . .
C2 C1 C6 C9 -179.7(5) . .
C2 C1 C10 N11 79.9(6) . .
C2 C3 C20 N21 105.6(5) . .
C2 C3 C4 C8 -175.1(5) . .
C2 C3 C4 C5 3.4(7) . .
N21 C26 C25 C24 -0.8(9) . .
C8 C4 C5 C30 -3.9(7) . .
C8 C4 C5 C6 178.2(5) . .
C35 C34 C33 C32 -3.7(8) . .
C30 N31 C32 C33 -171.1(5) . .
C30 N31 C36 C35 171.3(5) . .
C32 N31 C30 C5 -121.7(5) . .
C32 N31 C36 C35 -2.5(8) . .
C27 C24 C25 C26 -177.0(5) . .
C33 C34 C35 C36 3.8(8) . .
C23 C24 C25 C26 0.4(9) . .
C6 C1 C2 C3 1.7(7) . .
C6 C1 C2 C7 -179.4(5) . .
C6 C1 C10 N11 -102.9(6) . .
C36 N31 C30 C5 64.3(6) . .
C36 N31 C32 C33 2.6(8) . .
C24 C27 O29 Nd1 124.2(4) . 2_565
C24 C23 C22 N21 -1.4(8) . .
C22 N21 C26 C25 0.1(8) . .
C22 C23 C24 C27 178.0(5) . .
C22 C23 C24 C25 0.7(8) . .
C4 C3 C20 N21 -76.0(6) . .
C4 C3 C2 C1 -4.1(7) . .
C4 C3 C2 C7 176.9(5) . .
C26 N21 C22 C23 1.0(8) . .
C10 N11 C12 C13 -176.6(5) . .
C10 N11 C16 C15 177.6(5) . .
C10 C1 C2 C3 178.9(4) . .
C10 C1 C2 C7 -2.1(7) . .
C10 C1 C6 C5 -175.8(4) . .
C10 C1 C6 C9 3.1(7) . .
C9 C6 C5 C30 1.3(8) . .
C9 C6 C5 C4 179.0(5) . .
O38 C37 C34 C35 164.2(5) . .
O38 C37 C34 C33 -12.3(8) . .
O29 C27 C24 C23 162.7(5) . .
O29 C27 C24 C25 -20.0(7) . .

loop_
_exptl_oxdiff_crystal_face_indexfrac_h
_exptl_oxdiff_crystal_face_indexfrac_k
_exptl_oxdiff_crystal_face_indexfrac_l
_exptl_oxdiff_crystal_face_x
_exptl_oxdiff_crystal_face_y
_exptl_oxdiff_crystal_face_z
-6.0035 2.9956 -0.0093 -0.8594 -0.5128 0.1198
1.0023 -8.0076 1.0250 -0.1294 0.9719 0.2604
0.0013 -8.0014 5.0260 -0.3149 0.9693 -0.0385
0.9988 7.0091 -1.0218 0.4158 -0.8009 -0.3003
6.0034 0.0009 -4.0010 0.9906 0.1365 0.0770
-1.0018 -1.9813 12.0093 -0.3057 0.2806 -0.8878
-3.0006 -6.0029 5.0198 -0.7269 0.6542 -0.0030
3.0006 6.0029 -5.0198 0.7269 -0.6542 0.0030
0.9986 1.0238 10.9998 0.1290 -0.0240 -1.0372
-0.9988 -0.0224 -11.0029 -0.0935 -0.0933 0.9884
6.0041 -3.0032 -3.9917 0.8840 0.4886 0.2235
-6.0038 2.9994 1.9912 -0.8717 -0.5007 -0.0519

loop_
_smtbx_masks_void_nr
_smtbx_masks_void_average_x
_smtbx_masks_void_average_y
_smtbx_masks_void_average_z
_smtbx_masks_void_volume
_smtbx_masks_void_count_electrons
_smtbx_masks_void_content
1 -0.471 0.000 0.500 475.1 151.0 '14x water'
